data_7116148
loop_
_publ_author_name
'S. Ito'
'Y. Tokimaru'
'K. Nozaki'

_publ_section_title
;
 Isoquinolino[4,3,2-de]phenanthridine: synthesis and its use in
 1,3-dipolar cycloadditions to form nitrogen-containing polyaromatic
 hydrocarbons
;
_journal_name_full Chem.Commun.
_journal_page_first 221
_journal_paper_doi 10.1039/C4cc06643J
_journal_volume 51
_journal_year 2015
_chemical_formula_sum 'C42 H33 N O4'
_chemical_formula_weight 615.69
_chemical_name_systematic 'Dimethyl 4,4'-(8-t-butylbenzo[7,8]indolizino[6,5,4,3-def]phenanthridine-1,2-diyl)dibenzoate'
_space_group_IT_number 61
_symmetry_cell_setting orthorhombic
_symmetry_space_group_name_Hall '-P 2ac 2ab'
_symmetry_space_group_name_H-M 'P b c a'
_atom_sites_solution_hydrogens geom
_atom_sites_solution_primary direct
_atom_sites_solution_secondary difmap
_audit_creation_method SHELXL-97
_cell_angle_alpha 90.00
_cell_angle_beta 90.00
_cell_angle_gamma 90.00
_cell_formula_units_Z 8
_cell_length_a 9.666(3)
_cell_length_b 22.449(6)
_cell_length_c 29.445(8)
_cell_measurement_reflns_used 16492
_cell_measurement_temperature 93
_cell_measurement_theta_max 31.6
_cell_measurement_theta_min 2.7
_cell_volume 6389(3)
_computing_cell_refinement 'RIGAKU CrystalClear'
_computing_data_collection 'RIGAKU CrystalClear'
_computing_data_reduction 'RIGAKU CrystalClear'
_computing_molecular_graphics ORTEP-III
_computing_structure_refinement 'SHELXL-97 (Sheldrick, 1997)'
_computing_structure_solution SIR-97
_diffrn_ambient_temperature 93(2)
_diffrn_detector_area_resol_mean 28.5714
_diffrn_measured_fraction_theta_full 0.999
_diffrn_measured_fraction_theta_max 0.999
_diffrn_measurement_device_type 'Rigaku Saturn724 CCD'
_diffrn_measurement_method 'omega scans'
_diffrn_radiation_monochromator graphite
_diffrn_radiation_source 'fine-focus sealed tube'
_diffrn_radiation_type MoK\a
_diffrn_radiation_wavelength 0.71075
_diffrn_reflns_av_R_equivalents 0.0851
_diffrn_reflns_av_sigmaI/netI 0.0454
_diffrn_reflns_limit_h_max 11
_diffrn_reflns_limit_h_min -11
_diffrn_reflns_limit_k_max 26
_diffrn_reflns_limit_k_min -23
_diffrn_reflns_limit_l_max 35
_diffrn_reflns_limit_l_min -34
_diffrn_reflns_number 39918
_diffrn_reflns_theta_full 25.00
_diffrn_reflns_theta_max 25.00
_diffrn_reflns_theta_min 2.68
_exptl_absorpt_coefficient_mu 0.082
_exptl_absorpt_correction_T_max 0.9919
_exptl_absorpt_correction_T_min 0.9759
_exptl_absorpt_correction_type multi-scan
_exptl_absorpt_process_details 'Jacobson, R. (1998) Private communication'
_exptl_crystal_colour Colorless
_exptl_crystal_density_diffrn 1.280
_exptl_crystal_density_method 'not measured'
_exptl_crystal_description Block
_exptl_crystal_F_000 2592
_exptl_crystal_recrystallization_method 'Re-crystallisation from solvent: dichloromethane'
_exptl_crystal_size_max 0.30
_exptl_crystal_size_mid 0.15
_exptl_crystal_size_min 0.10
_refine_diff_density_max 0.226
_refine_diff_density_min -0.268
_refine_diff_density_rms 0.051
_refine_ls_extinction_method none
_refine_ls_goodness_of_fit_ref 1.301
_refine_ls_hydrogen_treatment constr
_refine_ls_matrix_type full
_refine_ls_number_parameters 429
_refine_ls_number_reflns 5622
_refine_ls_number_restraints 0
_refine_ls_restrained_S_all 1.301
_refine_ls_R_factor_all 0.0865
_refine_ls_R_factor_gt 0.0799
_refine_ls_shift/su_max 0.000
_refine_ls_shift/su_mean 0.000
_refine_ls_structure_factor_coef Fsqd
_refine_ls_weighting_details 'calc w=1/[\s^2^(Fo^2^)+(0.0280P)^2^+8.0148P] where P=(Fo^2^+2Fc^2^)/3'
_refine_ls_weighting_scheme calc
_refine_ls_wR_factor_gt 0.1425
_refine_ls_wR_factor_ref 0.1455
_reflns_number_gt 5262
_reflns_number_total 5622
_reflns_threshold_expression >2sigma(I)
_cod_data_source_file c4cc06643j3.cif
_cod_data_source_block 9APDMCPA
_cod_original_sg_symbol_H-M Pbca
_cod_database_code 7116148

loop_
_symmetry_equiv_pos_as_xyz
'x, y, z'
'-x+1/2, -y, z+1/2'
'x+1/2, -y+1/2, -z'
'-x, y+1/2, -z+1/2'
'-x, -y, -z'
'x-1/2, y, -z-1/2'
'-x-1/2, y-1/2, z'
'x, -y-1/2, z-1/2'

loop_
_atom_site_label
_atom_site_type_symbol
_atom_site_fract_x
_atom_site_fract_y
_atom_site_fract_z
_atom_site_U_iso_or_equiv
_atom_site_adp_type
_atom_site_occupancy
_atom_site_symmetry_multiplicity
_atom_site_calc_flag
_atom_site_refinement_flags
O2 O 0.4770(2) 0.09850(9) 0.00932(6) 0.0214(5) Uani 1 1 d .
C36 C 0.5982(3) -0.09752(12) 0.17721(9) 0.0152(6) Uani 1 1 d .
H27 H 0.5062 -0.0829 0.1794 0.018 Uiso 1 1 calc R
O3 O 0.7003(2) -0.23922(9) 0.08961(7) 0.0273(5) Uani 1 1 d .
O4 O 0.9212(2) -0.23337(9) 0.11290(7) 0.0275(5) Uani 1 1 d .
O1 O 0.6578(2) 0.03769(9) -0.00385(7) 0.0232(5) Uani 1 1 d .
C14 C 0.6679(3) -0.04166(12) 0.36345(9) 0.0144(6) Uani 1 1 d .
C21 C 0.5690(3) 0.10207(12) 0.42504(9) 0.0137(6) Uani 1 1 d .
C27 C 0.6071(3) 0.04468(12) 0.16716(9) 0.0147(6) Uani 1 1 d .
C20 C 0.5365(3) 0.13749(13) 0.38759(9) 0.0172(6) Uani 1 1 d .
H9 H 0.5042 0.1769 0.3927 0.021 Uiso 1 1 calc R
C39 C 0.8669(3) -0.13937(13) 0.16995(10) 0.0196(7) Uani 1 1 d .
H29 H 0.9594 -0.1532 0.1671 0.023 Uiso 1 1 calc R
N1 N 0.6158(2) 0.03786(10) 0.29244(7) 0.0140(5) Uani 1 1 d .
C12 C 0.5970(3) 0.05866(12) 0.33665(9) 0.0147(6) Uani 1 1 d .
C18 C 0.7286(3) -0.11965(12) 0.30951(10) 0.0162(6) Uani 1 1 d .
H8 H 0.7434 -0.1322 0.2791 0.019 Uiso 1 1 calc R
C3 C 0.6668(3) -0.02153(12) 0.23428(9) 0.0138(6) Uani 1 1 d .
C15 C 0.6873(3) -0.08362(13) 0.39849(9) 0.0175(6) Uani 1 1 d .
H5 H 0.6736 -0.0718 0.4291 0.021 Uiso 1 1 calc R
C4 C 0.6641(3) -0.01856(12) 0.28136(9) 0.0132(6) Uani 1 1 d .
C26 C 0.6037(3) 0.08426(13) 0.51006(9) 0.0212(7) Uani 1 1 d .
H17 H 0.5376 0.0512 0.5097 0.032 Uiso 1 1 calc R
H18 H 0.6015 0.1037 0.5398 0.032 Uiso 1 1 calc R
H19 H 0.6970 0.0690 0.5042 0.032 Uiso 1 1 calc R
C37 C 0.6278(3) -0.14327(12) 0.14726(9) 0.0157(6) Uani 1 1 d .
H28 H 0.5563 -0.1600 0.1292 0.019 Uiso 1 1 calc R
C35 C 0.7019(3) -0.07247(12) 0.20437(9) 0.0132(6) Uani 1 1 d .
C16 C 0.7257(3) -0.14165(13) 0.38924(10) 0.0184(6) Uani 1 1 d .
H6 H 0.7376 -0.1692 0.4134 0.022 Uiso 1 1 calc R
C40 C 0.8361(3) -0.09389(12) 0.20022(10) 0.0176(6) Uani 1 1 d .
H30 H 0.9077 -0.0772 0.2183 0.021 Uiso 1 1 calc R
C23 C 0.5647(3) 0.12956(13) 0.47310(9) 0.0168(6) Uani 1 1 d .
C38 C 0.7626(3) -0.16475(12) 0.14367(9) 0.0163(6) Uani 1 1 d .
C1 C 0.5893(3) 0.07081(12) 0.25354(10) 0.0172(6) Uani 1 1 d .
C31 C 0.4694(3) 0.06403(12) 0.10012(10) 0.0177(6) Uani 1 1 d .
H22 H 0.3829 0.0740 0.0868 0.021 Uiso 1 1 calc R
C10 C 0.5206(3) 0.15507(13) 0.30280(10) 0.0204(7) Uani 1 1 d .
C24 C 0.6691(3) 0.18159(14) 0.47453(10) 0.0244(7) Uani 1 1 d .
H11 H 0.7619 0.1667 0.4674 0.037 Uiso 1 1 calc R
H12 H 0.6694 0.1993 0.5050 0.037 Uiso 1 1 calc R
H13 H 0.6424 0.2118 0.4522 0.037 Uiso 1 1 calc R
C32 C 0.4800(3) 0.05768(12) 0.14696(9) 0.0174(6) Uani 1 1 d .
H23 H 0.4001 0.0622 0.1654 0.021 Uiso 1 1 calc R
C29 C 0.7119(3) 0.04143(12) 0.09251(10) 0.0172(6) Uani 1 1 d .
H21 H 0.7907 0.0348 0.0739 0.021 Uiso 1 1 calc R
C19 C 0.6882(3) -0.06064(12) 0.31797(9) 0.0142(6) Uani 1 1 d .
C30 C 0.5852(3) 0.05576(12) 0.07271(9) 0.0157(6) Uani 1 1 d .
C13 C 0.6243(3) 0.01996(12) 0.37322(9) 0.0143(6) Uani 1 1 d .
C22 C 0.6109(3) 0.04331(12) 0.41732(9) 0.0153(6) Uani 1 1 d .
H10 H 0.6310 0.0185 0.4426 0.018 Uiso 1 1 calc R
C41 C 0.7887(3) -0.21556(13) 0.11247(10) 0.0194(7) Uani 1 1 d .
C11 C 0.5494(3) 0.11758(13) 0.34300(9) 0.0173(6) Uani 1 1 d .
C33 C 0.5789(3) 0.06186(12) 0.02248(10) 0.0175(6) Uani 1 1 d .
C17 C 0.7472(3) -0.15977(13) 0.34448(9) 0.0170(6) Uani 1 1 d .
H7 H 0.7745 -0.1996 0.3381 0.020 Uiso 1 1 calc R
C28 C 0.7229(3) 0.03687(13) 0.13948(10) 0.0179(6) Uani 1 1 d .
H20 H 0.8101 0.0284 0.1529 0.021 Uiso 1 1 calc R
C6 C 0.5235(4) 0.16932(14) 0.22103(10) 0.0284(8) Uani 1 1 d .
H1 H 0.5428 0.1546 0.1914 0.034 Uiso 1 1 calc R
C25 C 0.4189(3) 0.15322(13) 0.48363(10) 0.0219(7) Uani 1 1 d .
H14 H 0.3922 0.1824 0.4605 0.033 Uiso 1 1 calc R
H15 H 0.4188 0.1722 0.5136 0.033 Uiso 1 1 calc R
H16 H 0.3530 0.1201 0.4835 0.033 Uiso 1 1 calc R
C5 C 0.5439(3) 0.13207(13) 0.25875(9) 0.0190(7) Uani 1 1 d .
C34 C 0.4649(3) 0.10804(15) -0.03940(10) 0.0260(7) Uani 1 1 d .
H24 H 0.5552 0.1196 -0.0517 0.039 Uiso 1 1 calc R
H25 H 0.3976 0.1398 -0.0452 0.039 Uiso 1 1 calc R
H26 H 0.4339 0.0712 -0.0540 0.039 Uiso 1 1 calc R
C7 C 0.4760(4) 0.22656(15) 0.22613(11) 0.0380(10) Uani 1 1 d .
H2 H 0.4622 0.2510 0.2002 0.046 Uiso 1 1 calc R
C8 C 0.4481(4) 0.24884(15) 0.26923(11) 0.0396(10) Uani 1 1 d .
H3 H 0.4136 0.2882 0.2728 0.047 Uiso 1 1 calc R
C2 C 0.6188(3) 0.03374(12) 0.21681(9) 0.0160(6) Uani 1 1 d .
C9 C 0.4709(4) 0.21341(14) 0.30694(11) 0.0303(8) Uani 1 1 d .
H4 H 0.4524 0.2290 0.3363 0.036 Uiso 1 1 calc R
C42 C 0.9514(4) -0.28608(15) 0.08608(12) 0.0375(9) Uani 1 1 d .
H31 H 0.8928 -0.3191 0.0963 0.056 Uiso 1 1 calc R
H32 H 1.0489 -0.2969 0.0899 0.056 Uiso 1 1 calc R
H33 H 0.9327 -0.2778 0.0540 0.056 Uiso 1 1 calc R

loop_
_atom_site_aniso_label
_atom_site_aniso_U_11
_atom_site_aniso_U_22
_atom_site_aniso_U_33
_atom_site_aniso_U_23
_atom_site_aniso_U_13
_atom_site_aniso_U_12
O2 0.0244(12) 0.0269(12) 0.0130(10) 0.0044(9) 0.0005(9) 0.0043(9)
C36 0.0154(15) 0.0154(14) 0.0149(14) 0.0013(11) 0.0018(12) -0.0009(12)
O3 0.0345(13) 0.0239(12) 0.0235(12) -0.0087(10) -0.0025(11) -0.0029(10)
O4 0.0300(13) 0.0236(12) 0.0288(12) -0.0117(10) 0.0033(10) 0.0066(10)
O1 0.0262(12) 0.0284(12) 0.0151(11) -0.0010(9) 0.0047(9) 0.0053(10)
C14 0.0108(14) 0.0164(15) 0.0162(15) -0.0002(11) -0.0014(12) -0.0011(11)
C21 0.0088(14) 0.0184(15) 0.0139(14) -0.0005(11) 0.0024(11) -0.0007(11)
C27 0.0178(15) 0.0114(14) 0.0150(14) -0.0005(11) 0.0014(12) -0.0007(11)
C20 0.0199(16) 0.0147(14) 0.0171(15) -0.0013(12) -0.0005(13) 0.0020(12)
C39 0.0156(15) 0.0208(16) 0.0223(16) -0.0025(13) 0.0045(13) 0.0011(12)
N1 0.0163(13) 0.0154(12) 0.0103(12) 0.0010(9) 0.0012(10) 0.0008(10)
C12 0.0159(15) 0.0156(14) 0.0127(14) -0.0027(11) 0.0011(12) -0.0007(12)
C18 0.0128(15) 0.0202(15) 0.0156(15) -0.0021(12) 0.0011(12) -0.0019(12)
C3 0.0114(14) 0.0155(15) 0.0146(14) -0.0028(11) 0.0025(12) -0.0020(11)
C15 0.0176(15) 0.0233(16) 0.0116(14) -0.0003(12) -0.0024(12) -0.0023(13)
C4 0.0099(14) 0.0153(14) 0.0145(14) -0.0020(11) -0.0007(11) -0.0001(11)
C26 0.0306(18) 0.0213(16) 0.0118(15) -0.0008(12) 0.0001(13) 0.0022(14)
C37 0.0191(16) 0.0151(15) 0.0129(14) 0.0006(11) -0.0027(12) -0.0038(12)
C35 0.0156(15) 0.0135(14) 0.0106(14) 0.0002(11) 0.0022(11) -0.0028(11)
C16 0.0183(16) 0.0178(15) 0.0191(15) 0.0034(12) -0.0043(13) -0.0003(12)
C40 0.0169(15) 0.0188(15) 0.0173(15) -0.0039(12) -0.0028(12) -0.0011(12)
C23 0.0207(16) 0.0183(15) 0.0113(14) -0.0020(12) -0.0012(12) -0.0008(12)
C38 0.0238(16) 0.0148(14) 0.0103(13) 0.0000(11) 0.0020(12) -0.0008(12)
C1 0.0195(15) 0.0176(15) 0.0143(14) 0.0018(12) 0.0015(12) -0.0007(12)
C31 0.0149(15) 0.0188(15) 0.0194(15) 0.0002(12) -0.0010(12) 0.0012(12)
C10 0.0293(18) 0.0173(16) 0.0147(15) -0.0004(12) 0.0017(13) 0.0035(13)
C24 0.0271(18) 0.0277(17) 0.0184(16) -0.0042(13) 0.0004(14) -0.0039(14)
C32 0.0177(16) 0.0186(15) 0.0159(15) 0.0003(12) 0.0048(12) 0.0016(12)
C29 0.0164(15) 0.0191(15) 0.0161(15) -0.0013(12) 0.0035(12) -0.0003(12)
C19 0.0126(14) 0.0132(14) 0.0167(14) 0.0002(11) -0.0012(12) -0.0011(11)
C30 0.0188(15) 0.0138(14) 0.0144(14) -0.0005(11) -0.0016(12) -0.0026(12)
C13 0.0120(14) 0.0167(15) 0.0143(14) 0.0011(11) -0.0015(12) -0.0013(12)
C22 0.0134(14) 0.0181(15) 0.0144(14) 0.0017(11) -0.0011(12) -0.0014(12)
C41 0.0273(18) 0.0180(15) 0.0130(15) 0.0028(12) 0.0024(14) -0.0001(13)
C11 0.0178(15) 0.0196(15) 0.0143(15) -0.0001(12) 0.0006(12) 0.0010(12)
C33 0.0167(15) 0.0164(15) 0.0194(15) 0.0016(12) -0.0003(13) -0.0026(12)
C17 0.0153(15) 0.0164(15) 0.0192(15) -0.0020(12) -0.0010(13) -0.0004(12)
C28 0.0159(16) 0.0211(16) 0.0166(15) -0.0003(12) -0.0030(12) 0.0004(12)
C6 0.049(2) 0.0230(17) 0.0128(15) -0.0019(13) 0.0027(15) 0.0068(16)
C25 0.0269(18) 0.0251(17) 0.0137(15) -0.0015(12) 0.0018(13) 0.0053(14)
C5 0.0261(17) 0.0175(15) 0.0136(15) 0.0011(12) 0.0001(13) 0.0026(13)
C34 0.0279(18) 0.0356(19) 0.0147(16) 0.0084(13) 0.0007(14) 0.0034(15)
C7 0.074(3) 0.0218(18) 0.0186(17) 0.0026(14) 0.0019(18) 0.0125(18)
C8 0.078(3) 0.0174(17) 0.0229(18) 0.0008(14) 0.0001(19) 0.0208(18)
C2 0.0177(15) 0.0193(15) 0.0110(14) -0.0017(11) 0.0002(12) -0.0021(12)
C9 0.052(2) 0.0231(18) 0.0159(16) -0.0047(13) 0.0003(16) 0.0106(16)
C42 0.052(2) 0.0257(19) 0.035(2) -0.0156(15) 0.0012(18) 0.0161(17)

loop_
_atom_type_symbol
_atom_type_description
_atom_type_scat_dispersion_real
_atom_type_scat_dispersion_imag
_atom_type_scat_source
C C 0.0033 0.0016 'International Tables Vol C Tables 4.2.6.8 and 6.1.1.4'
H H 0.0000 0.0000 'International Tables Vol C Tables 4.2.6.8 and 6.1.1.4'
N N 0.0061 0.0033 'International Tables Vol C Tables 4.2.6.8 and 6.1.1.4'
O O 0.0106 0.0060 'International Tables Vol C Tables 4.2.6.8 and 6.1.1.4'

loop_
_geom_angle_atom_site_label_1
_geom_angle_atom_site_label_2
_geom_angle_atom_site_label_3
_geom_angle
C33 O2 C34 115.7(2)
C37 C36 C35 121.0(3)
C37 C36 H27 119.5
C35 C36 H27 119.5
C41 O4 C42 115.4(3)
C15 C14 C19 118.1(3)
C15 C14 C13 121.5(3)
C19 C14 C13 120.4(2)
C20 C21 C22 118.3(3)
C20 C21 C23 119.4(2)
C22 C21 C23 122.3(2)
C28 C27 C32 118.9(3)
C28 C27 C2 119.5(3)
C32 C27 C2 121.4(3)
C11 C20 C21 122.8(3)
C11 C20 H9 118.6
C21 C20 H9 118.6
C40 C39 C38 120.2(3)
C40 C39 H29 119.9
C38 C39 H29 119.9
C1 N1 C4 110.8(2)
C1 N1 C12 124.6(2)
C4 N1 C12 124.6(2)
N1 C12 C13 118.9(2)
N1 C12 C11 118.6(2)
C13 C12 C11 122.5(3)
C17 C18 C19 121.3(3)
C17 C18 H8 119.3
C19 C18 H8 119.3
C4 C3 C2 108.3(2)
C4 C3 C35 129.4(3)
C2 C3 C35 122.2(2)
C16 C15 C14 121.4(3)
C16 C15 H5 119.3
C14 C15 H5 119.3
C3 C4 N1 106.5(2)
C3 C4 C19 135.0(3)
N1 C4 C19 118.2(2)
C23 C26 H17 109.5
C23 C26 H18 109.5
H17 C26 H18 109.5
C23 C26 H19 109.5
H17 C26 H19 109.5
H18 C26 H19 109.5
C36 C37 C38 119.9(3)
C36 C37 H28 120.0
C38 C37 H28 120.0
C40 C35 C36 118.6(3)
C40 C35 C3 122.2(2)
C36 C35 C3 119.0(2)
C15 C16 C17 120.1(3)
C15 C16 H6 120.0
C17 C16 H6 120.0
C39 C40 C35 120.8(3)
C39 C40 H30 119.6
C35 C40 H30 119.6
C26 C23 C25 108.1(2)
C26 C23 C21 112.2(2)
C25 C23 C21 110.3(2)
C26 C23 C24 108.7(2)
C25 C23 C24 109.4(2)
C21 C23 C24 108.0(2)
C39 C38 C37 119.6(3)
C39 C38 C41 122.3(3)
C37 C38 C41 118.1(3)
N1 C1 C2 106.5(2)
N1 C1 C5 118.3(2)
C2 C1 C5 135.2(3)
C32 C31 C30 120.1(3)
C32 C31 H22 119.9
C30 C31 H22 119.9
C9 C10 C5 118.4(3)
C9 C10 C11 121.8(3)
C5 C10 C11 119.7(3)
C23 C24 H11 109.5
C23 C24 H12 109.5
H11 C24 H12 109.5
C23 C24 H13 109.5
H11 C24 H13 109.5
H12 C24 H13 109.5
C31 C32 C27 120.6(3)
C31 C32 H23 119.7
C27 C32 H23 119.7
C28 C29 C30 120.0(3)
C28 C29 H21 120.0
C30 C29 H21 120.0
C18 C19 C14 119.3(3)
C18 C19 C4 121.8(3)
C14 C19 C4 118.9(2)
C31 C30 C29 119.7(3)
C31 C30 C33 122.1(3)
C29 C30 C33 118.3(3)
C22 C13 C12 117.3(2)
C22 C13 C14 123.8(2)
C12 C13 C14 118.9(2)
C21 C22 C13 121.9(3)
C21 C22 H10 119.1
C13 C22 H10 119.1
O3 C41 O4 123.3(3)
O3 C41 C38 124.1(3)
O4 C41 C38 112.6(3)
C20 C11 C12 117.0(3)
C20 C11 C10 123.7(3)
C12 C11 C10 119.2(2)
O1 C33 O2 123.4(3)
O1 C33 C30 124.6(3)
O2 C33 C30 112.0(2)
C18 C17 C16 119.7(3)
C18 C17 H7 120.2
C16 C17 H7 120.2
C29 C28 C27 120.7(3)
C29 C28 H20 119.6
C27 C28 H20 119.6
C7 C6 C5 121.2(3)
C7 C6 H1 119.4
C5 C6 H1 119.4
C23 C25 H14 109.5
C23 C25 H15 109.5
H14 C25 H15 109.5
C23 C25 H16 109.5
H14 C25 H16 109.5
H15 C25 H16 109.5
C6 C5 C10 119.0(3)
C6 C5 C1 121.5(3)
C10 C5 C1 119.4(3)
O2 C34 H24 109.5
O2 C34 H25 109.5
H24 C34 H25 109.5
O2 C34 H26 109.5
H24 C34 H26 109.5
H25 C34 H26 109.5
C6 C7 C8 120.1(3)
C6 C7 H2 120.0
C8 C7 H2 120.0
C9 C8 C7 119.7(3)
C9 C8 H3 120.2
C7 C8 H3 120.2
C1 C2 C3 107.9(2)
C1 C2 C27 130.4(3)
C3 C2 C27 121.7(2)
C8 C9 C10 121.5(3)
C8 C9 H4 119.3
C10 C9 H4 119.3
O4 C42 H31 109.5
O4 C42 H32 109.5
H31 C42 H32 109.5
O4 C42 H33 109.5
H31 C42 H33 109.5
H32 C42 H33 109.5

loop_
_geom_bond_atom_site_label_1
_geom_bond_atom_site_label_2
_geom_bond_distance
O2 C33 1.341(3)
O2 C34 1.455(3)
C36 C37 1.384(4)
C36 C35 1.400(4)
C36 H27 0.9500
O3 C41 1.211(4)
O4 C41 1.341(4)
O4 C42 1.452(4)
O1 C33 1.215(3)
C14 C15 1.410(4)
C14 C19 1.419(4)
C14 C13 1.474(4)
C21 C20 1.395(4)
C21 C22 1.399(4)
C21 C23 1.544(4)
C27 C28 1.395(4)
C27 C32 1.396(4)
C27 C2 1.487(4)
C20 C11 1.393(4)
C20 H9 0.9500
C39 C40 1.388(4)
C39 C38 1.393(4)
C39 H29 0.9500
N1 C1 1.387(4)
N1 C4 1.389(3)
N1 C12 1.395(3)
C12 C13 1.408(4)
C12 C11 1.413(4)
C18 C17 1.380(4)
C18 C19 1.403(4)
C18 H8 0.9500
C3 C4 1.388(4)
C3 C2 1.421(4)
C3 C35 1.483(4)
C15 C16 1.382(4)
C15 H5 0.9500
C4 C19 1.452(4)
C26 C23 1.537(4)
C26 H17 0.9800
C26 H18 0.9800
C26 H19 0.9800
C37 C38 1.393(4)
C37 H28 0.9500
C35 C40 1.389(4)
C16 C17 1.395(4)
C16 H6 0.9500
C40 H30 0.9500
C23 C25 1.537(4)
C23 C24 1.545(4)
C38 C41 1.486(4)
C1 C2 1.394(4)
C1 C5 1.452(4)
C31 C32 1.390(4)
C31 C30 1.393(4)
C31 H22 0.9500
C10 C9 1.400(4)
C10 C5 1.414(4)
C10 C11 1.479(4)
C24 H11 0.9800
C24 H12 0.9800
C24 H13 0.9800
C32 H23 0.9500
C29 C28 1.391(4)
C29 C30 1.394(4)
C29 H21 0.9500
C30 C33 1.487(4)
C13 C22 1.406(4)
C22 H10 0.9500
C17 H7 0.9500
C28 H20 0.9500
C6 C7 1.373(4)
C6 C5 1.404(4)
C6 H1 0.9500
C25 H14 0.9800
C25 H15 0.9800
C25 H16 0.9800
C34 H24 0.9800
C34 H25 0.9800
C34 H26 0.9800
C7 C8 1.390(4)
C7 H2 0.9500
C8 C9 1.383(4)
C8 H3 0.9500
C9 H4 0.9500
C42 H31 0.9800
C42 H32 0.9800
C42 H33 0.9800

loop_
_geom_torsion_atom_site_label_1
_geom_torsion_atom_site_label_2
_geom_torsion_atom_site_label_3
_geom_torsion_atom_site_label_4
_geom_torsion
C22 C21 C20 C11 -2.6(4)
C23 C21 C20 C11 174.3(3)
C1 N1 C12 C13 178.3(3)
C4 N1 C12 C13 -1.9(4)
C1 N1 C12 C11 -1.0(4)
C4 N1 C12 C11 178.8(3)
C19 C14 C15 C16 0.4(4)
C13 C14 C15 C16 178.8(3)
C2 C3 C4 N1 -0.3(3)
C35 C3 C4 N1 -176.1(3)
C2 C3 C4 C19 173.8(3)
C35 C3 C4 C19 -2.1(5)
C1 N1 C4 C3 -0.6(3)
C12 N1 C4 C3 179.6(2)
C1 N1 C4 C19 -175.8(2)
C12 N1 C4 C19 4.3(4)
C35 C36 C37 C38 -0.4(4)
C37 C36 C35 C40 0.9(4)
C37 C36 C35 C3 177.0(2)
C4 C3 C35 C40 -70.7(4)
C2 C3 C35 C40 114.0(3)
C4 C3 C35 C36 113.4(3)
C2 C3 C35 C36 -61.9(4)
C14 C15 C16 C17 0.4(4)
C38 C39 C40 C35 -0.9(4)
C36 C35 C40 C39 -0.3(4)
C3 C35 C40 C39 -176.2(3)
C20 C21 C23 C26 -179.8(3)
C22 C21 C23 C26 -3.0(4)
C20 C21 C23 C25 59.5(3)
C22 C21 C23 C25 -123.6(3)
C20 C21 C23 C24 -60.0(3)
C22 C21 C23 C24 116.8(3)
C40 C39 C38 C37 1.4(4)
C40 C39 C38 C41 -176.9(3)
C36 C37 C38 C39 -0.8(4)
C36 C37 C38 C41 177.6(2)
C4 N1 C1 C2 1.3(3)
C12 N1 C1 C2 -178.9(3)
C4 N1 C1 C5 -177.2(3)
C12 N1 C1 C5 2.6(4)
C30 C31 C32 C27 1.8(4)
C28 C27 C32 C31 -1.4(4)
C2 C27 C32 C31 -175.9(3)
C17 C18 C19 C14 0.8(4)
C17 C18 C19 C4 -178.0(3)
C15 C14 C19 C18 -1.0(4)
C13 C14 C19 C18 -179.4(3)
C15 C14 C19 C4 177.9(3)
C13 C14 C19 C4 -0.5(4)
C3 C4 C19 C18 2.4(5)
N1 C4 C19 C18 175.9(3)
C3 C4 C19 C14 -176.4(3)
N1 C4 C19 C14 -2.9(4)
C32 C31 C30 C29 -0.4(4)
C32 C31 C30 C33 179.8(3)
C28 C29 C30 C31 -1.6(4)
C28 C29 C30 C33 178.3(3)
N1 C12 C13 C22 176.8(2)
C11 C12 C13 C22 -4.0(4)
N1 C12 C13 C14 -1.8(4)
C11 C12 C13 C14 177.4(3)
C15 C14 C13 C22 6.0(4)
C19 C14 C13 C22 -175.6(3)
C15 C14 C13 C12 -175.5(3)
C19 C14 C13 C12 2.9(4)
C20 C21 C22 C13 1.6(4)
C23 C21 C22 C13 -175.3(3)
C12 C13 C22 C21 1.6(4)
C14 C13 C22 C21 -179.9(3)
C42 O4 C41 O3 -3.8(4)
C42 O4 C41 C38 175.0(3)
C39 C38 C41 O3 178.9(3)
C37 C38 C41 O3 0.7(4)
C39 C38 C41 O4 0.1(4)
C37 C38 C41 O4 -178.1(2)
C21 C20 C11 C12 0.4(4)
C21 C20 C11 C10 -177.7(3)
N1 C12 C11 C20 -177.8(3)
C13 C12 C11 C20 3.0(4)
N1 C12 C11 C10 0.4(4)
C13 C12 C11 C10 -178.8(3)
C9 C10 C11 C20 -3.2(5)
C5 C10 C11 C20 176.5(3)
C9 C10 C11 C12 178.8(3)
C5 C10 C11 C12 -1.5(4)
C34 O2 C33 O1 0.1(4)
C34 O2 C33 C30 178.8(2)
C31 C30 C33 O1 -155.0(3)
C29 C30 C33 O1 25.2(4)
C31 C30 C33 O2 26.4(4)
C29 C30 C33 O2 -153.5(3)
C19 C18 C17 C16 0.0(4)
C15 C16 C17 C18 -0.6(4)
C30 C29 C28 C27 2.0(4)
C32 C27 C28 C29 -0.6(4)
C2 C27 C28 C29 174.0(3)
C7 C6 C5 C10 -2.7(5)
C7 C6 C5 C1 177.7(3)
C9 C10 C5 C6 3.2(5)
C11 C10 C5 C6 -176.4(3)
C9 C10 C5 C1 -177.2(3)
C11 C10 C5 C1 3.2(4)
N1 C1 C5 C6 175.9(3)
C2 C1 C5 C6 -2.0(6)
N1 C1 C5 C10 -3.6(4)
C2 C1 C5 C10 178.4(3)
C5 C6 C7 C8 0.4(6)
C6 C7 C8 C9 1.2(6)
N1 C1 C2 C3 -1.4(3)
C5 C1 C2 C3 176.7(3)
N1 C1 C2 C27 178.7(3)
C5 C1 C2 C27 -3.1(6)
C4 C3 C2 C1 1.1(3)
C35 C3 C2 C1 177.3(3)
C4 C3 C2 C27 -179.0(3)
C35 C3 C2 C27 -2.8(4)
C28 C27 C2 C1 124.2(3)
C32 C27 C2 C1 -61.3(4)
C28 C27 C2 C3 -55.6(4)
C32 C27 C2 C3 118.8(3)
C7 C8 C9 C10 -0.6(6)
C5 C10 C9 C8 -1.7(5)
C11 C10 C9 C8 178.0(3)
